data_7705096
loop_
_publ_author_name
'Santoro, Orlando'
'Elsegood, Mark R. J.'
'Bedwell, Elizabeth V.'
'Pryce, Jake A.'
'Redshaw, Carl'

_publ_section_title
;
 INSIGHTS into the structures adopted by titanocalix[6 and 8]arenes and
 their use in the ring opening polymerization of cyclic esters.
;
_journal_issue 34
_journal_name_full 'Dalton transactions (Cambridge, England : 2003)'
_journal_page_first 11978
_journal_page_last 11996
_journal_paper_doi 10.1039/d0dt02130j
_journal_volume 49
_journal_year 2020
_chemical_absolute_configuration ad
_chemical_formula_moiety 'C30 H44 Br2 O2 Ti, C6 H14'
_chemical_formula_sum 'C36 H58 Br2 O2 Ti'
_chemical_formula_weight 730.54
_space_group_crystal_system orthorhombic
_space_group_IT_number 36
_space_group_name_Hall 'C 2c -2'
_space_group_name_H-M_alt 'C m c 21'
_atom_sites_solution_hydrogens mixed
_atom_sites_solution_primary iterative
_atom_sites_solution_secondary difmap
_audit_creation_method SHELXL-2018/3
_audit_update_record
;
2020-07-08 deposited with the CCDC.	2020-08-10 downloaded from the CCDC.
;
_cell_angle_alpha 90
_cell_angle_beta 90
_cell_angle_gamma 90
_cell_formula_units_Z 4
_cell_length_a 16.4524(3)
_cell_length_b 12.3781(2)
_cell_length_c 18.0939(3)
_cell_measurement_reflns_used 17635
_cell_measurement_temperature 100(2)
_cell_measurement_theta_max 31.30
_cell_measurement_theta_min 2.07
_cell_volume 3684.81(11)
_computing_cell_refinement 'CrysAlisPro 1.171.40.67a (Rigaku OD, 2019)'
_computing_data_collection 'CrysAlisPro 1.171.40.67a (Rigaku OD, 2019)'
_computing_data_reduction 'CrysAlisPro 1.171.40.67a (Rigaku OD, 2019)'
_computing_molecular_graphics 'Bruker SHELXTL'
_computing_publication_material 'Bruker SHELXTL'
_computing_structure_refinement 'SHELXL-2018/3 (Sheldrick, 2018)'
_computing_structure_solution 'SHELXT 2018/2 (Sheldrick, 2018)'
_diffrn_ambient_temperature 100(2)
_diffrn_detector_area_resol_mean 10
_diffrn_measured_fraction_theta_full 0.999
_diffrn_measured_fraction_theta_max 0.999
_diffrn_measurement_device 'four-circle diffractometer'
_diffrn_measurement_device_type
; 
Rigaku FRE+ equipped with VHF Varimax confocal mirrors and an AFC12 
goniometer and HyPix 6000 detector 
;
_diffrn_measurement_method 'profile data from \w-scans'
_diffrn_radiation_collimation 0.2
_diffrn_radiation_type MoK\a
_diffrn_radiation_wavelength 0.71073
_diffrn_reflns_av_R_equivalents 0.0367
_diffrn_reflns_av_unetI/netI 0.0236
_diffrn_reflns_Laue_measured_fraction_full 0.999
_diffrn_reflns_Laue_measured_fraction_max 0.999
_diffrn_reflns_limit_h_max 22
_diffrn_reflns_limit_h_min -22
_diffrn_reflns_limit_k_max 16
_diffrn_reflns_limit_k_min -16
_diffrn_reflns_limit_l_max 24
_diffrn_reflns_limit_l_min -24
_diffrn_reflns_number 31640
_diffrn_reflns_point_group_measured_fraction_full 0.999
_diffrn_reflns_point_group_measured_fraction_max 0.997
_diffrn_reflns_theta_full 25.242
_diffrn_reflns_theta_max 28.694
_diffrn_reflns_theta_min 2.059
_diffrn_source 'Rotating Anode'
_exptl_absorpt_coefficient_mu 2.429
_exptl_absorpt_correction_T_max 1.000
_exptl_absorpt_correction_T_min 0.533
_exptl_absorpt_correction_type multi-scan
_exptl_absorpt_process_details
; 
CrysAlisPro 1.171.40.67a (Rigaku Oxford Diffraction, 2019) 
Empirical absorption correction using spherical harmonics, 
 implemented in SCALE3 ABSPACK scaling algorithm. 
;
_exptl_crystal_colour red
_exptl_crystal_density_diffrn 1.317
_exptl_crystal_density_method 'not measured'
_exptl_crystal_description 'cut needle'
_exptl_crystal_F_000 1528
_exptl_crystal_recrystallization_method 'Re-crystallisation from solvent: hexane'
_exptl_crystal_size_max 0.220
_exptl_crystal_size_mid 0.060
_exptl_crystal_size_min 0.040
_refine_diff_density_max 0.537
_refine_diff_density_min -0.716
_refine_diff_density_rms 0.081
_refine_ls_abs_structure_details
;
 Flack x determined using 2166 quotients [(I+)-(I-)]/[(I+)+(I-)]
 (Parsons, Flack and Wagner, Acta Cryst. B69 (2013) 249-259).
;
_refine_ls_abs_structure_Flack -0.009(4)
_refine_ls_extinction_method none
_refine_ls_goodness_of_fit_ref 1.054
_refine_ls_hydrogen_treatment mixed
_refine_ls_matrix_type full
_refine_ls_number_parameters 253
_refine_ls_number_reflns 4905
_refine_ls_number_restraints 291
_refine_ls_restrained_S_all 1.061
_refine_ls_R_factor_all 0.0291
_refine_ls_R_factor_gt 0.0273
_refine_ls_shift/su_max 0.001
_refine_ls_shift/su_mean 0.000
_refine_ls_structure_factor_coef Fsqd
_refine_ls_weighting_details 'w=1/[\s^2^(Fo^2^)+(0.0495P)^2^+0.6217P] where P=(Fo^2^+2Fc^2^)/3'
_refine_ls_weighting_scheme calc
_refine_ls_wR_factor_gt 0.0677
_refine_ls_wR_factor_ref 0.0686
_reflns_Friedel_coverage 0.935
_reflns_Friedel_fraction_full 0.998
_reflns_Friedel_fraction_max 0.995
_reflns_number_gt 4716
_reflns_number_total 4905
_reflns_threshold_expression 'I > 2\s(I)'
_cod_data_source_file d0dt02130j2.cif
_cod_data_source_block 12
_cod_depositor_comments 'Adding full bibliography for 7705091--7705102.cif.'
_cod_database_code 7705096
_shelx_shelxl_version_number 2018/3
_shelx_space_group_comment
;
The symmetry employed for this shelxl refinement is uniquely defined
by the following loop, which should always be used as a source of
symmetry information in preference to the above space-group names.
They are only intended as comments.
;
_shelx_estimated_absorpt_t_min 0.617
_shelx_estimated_absorpt_t_max 0.909

loop_
_space_group_symop_operation_xyz
'x, y, z'
'-x, -y, z+1/2'
'x, -y, z+1/2'
'-x, y, z'
'x+1/2, y+1/2, z'
'-x+1/2, -y+1/2, z+1/2'
'x+1/2, -y+1/2, z+1/2'
'-x+1/2, y+1/2, z'

loop_
_atom_site_label
_atom_site_type_symbol
_atom_site_fract_x
_atom_site_fract_y
_atom_site_fract_z
_atom_site_U_iso_or_equiv
_atom_site_adp_type
_atom_site_occupancy
_atom_site_site_symmetry_order
_atom_site_calc_flag
_atom_site_refinement_flags_posn
_atom_site_refinement_flags_adp
_atom_site_refinement_flags_occupancy
_atom_site_disorder_assembly
_atom_site_disorder_group
Ti1 Ti 0.500000 0.66510(5) 0.46392(3) 0.01355(13) Uani 1 2 d S T P . .
Br1 Br 0.500000 0.71029(3) 0.33610(2) 0.02609(11) Uani 1 2 d S T P . .
Br2 Br 0.500000 0.82690(3) 0.53508(2) 0.02140(10) Uani 1 2 d S T P . .
O1 O 0.41523(11) 0.58447(14) 0.48571(10) 0.0162(3) Uani 1 1 d . . . . .
C1 C 0.38318(14) 0.50080(19) 0.52608(14) 0.0145(4) Uani 1 1 d . . . . .
C2 C 0.31105(16) 0.4510(2) 0.50176(14) 0.0161(5) Uani 1 1 d . . . . .
C3 C 0.27934(16) 0.3707(2) 0.54760(15) 0.0185(5) Uani 1 1 d . . . . .
H3 H 0.230208 0.336366 0.533199 0.022 Uiso 1 1 calc R U . . .
C4 C 0.31598(17) 0.3384(2) 0.61339(16) 0.0181(5) Uani 1 1 d . . . . .
C5 C 0.38842(16) 0.3892(2) 0.63386(14) 0.0164(5) Uani 1 1 d . . . . .
H5 H 0.414975 0.366913 0.677921 0.020 Uiso 1 1 calc R U . . .
C6 C 0.42279(15) 0.47108(18) 0.59182(13) 0.0138(5) Uani 1 1 d . . . . .
C7 C 0.26958(16) 0.4824(2) 0.42851(14) 0.0184(5) Uani 1 1 d . . . . .
C8 C 0.32787(19) 0.4589(2) 0.36352(16) 0.0231(6) Uani 1 1 d . . . . .
H8A H 0.377095 0.502824 0.368883 0.035 Uiso 1 1 calc R U . . .
H8B H 0.300942 0.476891 0.316795 0.035 Uiso 1 1 calc R U . . .
H8C H 0.342545 0.382209 0.363658 0.035 Uiso 1 1 calc R U . . .
C9 C 0.24532(18) 0.6024(2) 0.42929(16) 0.0233(6) Uani 1 1 d . . . . .
H9A H 0.210843 0.616803 0.472337 0.035 Uiso 1 1 calc R U . . .
H9B H 0.215317 0.619620 0.384006 0.035 Uiso 1 1 calc R U . . .
H9C H 0.294339 0.647187 0.432007 0.035 Uiso 1 1 calc R U . . .
C10 C 0.19159(19) 0.4173(3) 0.41524(18) 0.0276(6) Uani 1 1 d . . . . .
H10A H 0.204831 0.340214 0.412582 0.041 Uiso 1 1 calc R U . . .
H10B H 0.166592 0.440254 0.368650 0.041 Uiso 1 1 calc R U . . .
H10C H 0.153526 0.429857 0.456005 0.041 Uiso 1 1 calc R U . . .
C11 C 0.27814(19) 0.2528(2) 0.66394(16) 0.0239(5) Uani 1 1 d D U . . .
C12 C 0.1987(3) 0.2087(4) 0.6346(2) 0.0326(11) Uani 0.807(7) 1 d D U P A 1
H12A H 0.207336 0.178318 0.585209 0.049 Uiso 0.807(7) 1 calc R U P A 1
H12B H 0.178694 0.152087 0.667807 0.049 Uiso 0.807(7) 1 calc R U P A 1
H12C H 0.158612 0.267113 0.631791 0.049 Uiso 0.807(7) 1 calc R U P A 1
C13 C 0.2661(2) 0.2999(3) 0.7399(2) 0.0244(8) Uani 0.807(7) 1 d D U P A 1
H13A H 0.317902 0.328223 0.758294 0.037 Uiso 0.807(7) 1 calc R U P A 1
H13B H 0.226189 0.358633 0.737427 0.037 Uiso 0.807(7) 1 calc R U P A 1
H13C H 0.246271 0.243607 0.773443 0.037 Uiso 0.807(7) 1 calc R U P A 1
C14 C 0.3387(3) 0.1550(3) 0.6702(2) 0.0314(9) Uani 0.807(7) 1 d D U P A 1
H14A H 0.347283 0.123377 0.621184 0.047 Uiso 0.807(7) 1 calc R U P A 1
H14B H 0.390795 0.180452 0.689979 0.047 Uiso 0.807(7) 1 calc R U P A 1
H14C H 0.315907 0.100311 0.703402 0.047 Uiso 0.807(7) 1 calc R U P A 1
C12X C 0.2465(12) 0.1575(13) 0.6256(8) 0.030(4) Uani 0.193(7) 1 d D U P A 2
H12D H 0.219878 0.179818 0.579599 0.045 Uiso 0.193(7) 1 calc R U P A 2
H12E H 0.291368 0.108178 0.614170 0.045 Uiso 0.193(7) 1 calc R U P A 2
H12F H 0.206985 0.120586 0.657338 0.045 Uiso 0.193(7) 1 calc R U P A 2
C13X C 0.1922(9) 0.3139(14) 0.6969(9) 0.030(3) Uani 0.193(7) 1 d D U P A 2
H13D H 0.207095 0.379616 0.723859 0.044 Uiso 0.193(7) 1 calc R U P A 2
H13E H 0.156528 0.332727 0.655451 0.044 Uiso 0.193(7) 1 calc R U P A 2
H13F H 0.163673 0.264300 0.730212 0.044 Uiso 0.193(7) 1 calc R U P A 2
C14X C 0.3214(10) 0.2336(13) 0.7364(8) 0.028(3) Uani 0.193(7) 1 d D U P A 2
H14D H 0.339730 0.302764 0.756765 0.042 Uiso 0.193(7) 1 calc R U P A 2
H14E H 0.284034 0.198927 0.771325 0.042 Uiso 0.193(7) 1 calc R U P A 2
H14F H 0.368417 0.186520 0.728157 0.042 Uiso 0.193(7) 1 calc R U P A 2
C15 C 0.500000 0.5285(3) 0.61762(19) 0.0128(6) Uani 1 2 d S T P . .
H15 H 0.500000 0.600907 0.593146 0.015 Uiso 1 2 calc R U P . .
C16 C 0.500000 0.5499(3) 0.7012(2) 0.0175(7) Uani 1 2 d DS T P . .
H16A H 0.500000 0.480(3) 0.727(3) 0.026 Uiso 1 2 d DS U P . .
H16B H 0.4505(18) 0.591(3) 0.716(2) 0.026 Uiso 1 1 d D U . . .
C17 C 0.500000 0.1612(7) 0.5182(5) 0.072(2) Uani 1 2 d S TU P B .
H17A H 0.476561 0.093330 0.500219 0.108 Uiso 0.5 1 calc R U P . .
H17B H 0.467523 0.188306 0.559662 0.108 Uiso 0.5 1 calc R U P . .
H17C H 0.555916 0.148494 0.534745 0.108 Uiso 0.5 1 calc R U P . .
C18 C 0.500000 0.2392(9) 0.4599(5) 0.092(3) Uani 1 2 d DS TU P . .
H18A H 0.547854 0.284954 0.470886 0.110 Uiso 0.335(7) 1 calc R U P B 1
H18B H 0.452146 0.284954 0.470886 0.110 Uiso 0.335(7) 1 calc R U P B 1
H18C H 0.549472 0.284727 0.459079 0.110 Uiso 0.165(7) 1 calc R U P B 2
H18D H 0.450528 0.284726 0.459079 0.110 Uiso 0.165(7) 1 calc R U P B 2
C19 C 0.500000 0.2317(9) 0.3808(7) 0.087(5) Uani 0.670(14) 2 d DS TU P B 1
H19A H 0.451786 0.272311 0.363432 0.104 Uiso 0.335(7) 1 calc R U P B 1
H19B H 0.548214 0.272311 0.363432 0.104 Uiso 0.335(7) 1 calc R U P B 1
C20 C 0.500000 0.1314(8) 0.3417(6) 0.069(3) Uani 0.670(14) 2 d DS TU P B 1
H20A H 0.451856 0.091191 0.359541 0.082 Uiso 0.335(7) 1 calc R U P B 1
H20B H 0.548144 0.091191 0.359541 0.082 Uiso 0.335(7) 1 calc R U P B 1
C21 C 0.500000 0.1198(9) 0.2610(5) 0.125(5) Uani 1 2 d DS TU P . .
H21A H 0.451659 0.158508 0.242038 0.150 Uiso 0.335(7) 1 calc R U P B 1
H21B H 0.548341 0.158508 0.242038 0.150 Uiso 0.335(7) 1 calc R U P B 1
H21C H 0.452725 0.148914 0.233652 0.150 Uiso 0.165(7) 1 calc R U P B 2
H21D H 0.547275 0.148914 0.233652 0.150 Uiso 0.165(7) 1 calc R U P B 2
C22 C 0.500000 0.0242(8) 0.2314(7) 0.124(5) Uani 1 2 d S TU P B .
H22A H 0.555785 0.003709 0.218624 0.186 Uiso 0.5 1 calc R U P . .
H22B H 0.466501 0.024861 0.186648 0.186 Uiso 0.5 1 calc R U P . .
H22C H 0.477714 -0.028086 0.266690 0.186 Uiso 0.5 1 calc R U P . .
C19X C 0.500000 0.1461(12) 0.3971(9) 0.039(4) Uani 0.330(14) 2 d DS TU P B 2
H19C H 0.548850 0.100017 0.402085 0.046 Uiso 0.165(7) 1 calc R U P B 2
H19D H 0.451150 0.100017 0.402085 0.046 Uiso 0.165(7) 1 calc R U P B 2
C20X C 0.500000 0.2024(15) 0.3232(10) 0.068(6) Uani 0.330(14) 2 d DS TU P B 2
H20C H 0.548723 0.248934 0.319037 0.082 Uiso 0.165(7) 1 calc R U P B 2
H20D H 0.451277 0.248934 0.319037 0.082 Uiso 0.165(7) 1 calc R U P B 2

loop_
_atom_site_aniso_label
_atom_site_aniso_U_11
_atom_site_aniso_U_22
_atom_site_aniso_U_33
_atom_site_aniso_U_23
_atom_site_aniso_U_13
_atom_site_aniso_U_12
Ti1 0.0092(3) 0.0158(3) 0.0156(3) 0.0026(2) 0.000 0.000
Br1 0.0308(2) 0.0301(2) 0.01733(17) 0.00620(17) 0.000 0.000
Br2 0.01857(19) 0.01814(16) 0.0275(2) -0.00226(15) 0.000 0.000
O1 0.0105(9) 0.0193(8) 0.0188(8) 0.0027(6) -0.0017(7) -0.0015(6)
C1 0.0084(10) 0.0170(10) 0.0182(11) 0.0007(9) 0.0006(9) -0.0003(8)
C2 0.0100(11) 0.0198(12) 0.0185(12) -0.0007(9) -0.0025(8) 0.0007(9)
C3 0.0110(11) 0.0238(12) 0.0208(13) 0.0010(10) -0.0019(9) -0.0037(9)
C4 0.0132(13) 0.0208(11) 0.0204(12) 0.0020(10) 0.0001(10) -0.0034(9)
C5 0.0123(12) 0.0200(11) 0.0170(11) 0.0019(9) -0.0017(9) 0.0004(9)
C6 0.0067(10) 0.0168(10) 0.0179(11) -0.0010(9) 0.0012(8) 0.0009(8)
C7 0.0123(12) 0.0233(11) 0.0196(12) 0.0011(10) -0.0037(9) -0.0013(10)
C8 0.0216(15) 0.0300(13) 0.0179(11) -0.0015(11) -0.0023(10) 0.0010(11)
C9 0.0182(14) 0.0256(13) 0.0260(14) 0.0028(11) -0.0041(10) 0.0035(11)
C10 0.0187(14) 0.0351(15) 0.0291(15) 0.0065(12) -0.0124(11) -0.0094(12)
C11 0.0228(13) 0.0282(13) 0.0208(13) 0.0048(11) -0.0023(11) -0.0109(11)
C12 0.030(2) 0.045(2) 0.0231(18) 0.0040(16) -0.0022(15) -0.025(2)
C13 0.021(2) 0.0321(18) 0.0199(16) 0.0010(13) 0.0006(13) -0.0077(14)
C14 0.034(2) 0.0243(16) 0.035(2) 0.0052(15) 0.0098(17) -0.0010(15)
C12X 0.035(10) 0.031(6) 0.025(7) 0.004(5) 0.007(6) -0.012(6)
C13X 0.019(6) 0.043(8) 0.027(8) 0.005(6) 0.001(5) -0.005(5)
C14X 0.023(7) 0.034(8) 0.027(6) 0.018(6) -0.001(5) -0.010(5)
C15 0.0072(15) 0.0156(14) 0.0157(16) 0.0006(12) 0.000 0.000
C16 0.0139(17) 0.0230(17) 0.0156(17) -0.0038(14) 0.000 0.000
C17 0.063(5) 0.069(5) 0.084(5) -0.021(4) 0.000 0.000
C18 0.127(9) 0.082(5) 0.066(5) -0.028(4) 0.000 0.000
C19 0.153(14) 0.037(5) 0.070(6) 0.002(4) 0.000 0.000
C20 0.119(10) 0.035(5) 0.052(5) -0.001(4) 0.000 0.000
C21 0.236(15) 0.084(6) 0.054(4) -0.002(4) 0.000 0.000
C22 0.245(18) 0.055(5) 0.072(6) 0.008(4) 0.000 0.000
C19X 0.032(8) 0.026(7) 0.058(6) 0.007(5) 0.000 0.000
C20X 0.104(17) 0.043(10) 0.057(8) 0.010(6) 0.000 0.000

loop_
_atom_type_symbol
_atom_type_description
_atom_type_scat_dispersion_real
_atom_type_scat_dispersion_imag
_atom_type_scat_source
C C 0.0033 0.0016 'International Tables Vol C Tables 4.2.6.8 and 6.1.1.4'
H H 0.0000 0.0000 'International Tables Vol C Tables 4.2.6.8 and 6.1.1.4'
O O 0.0106 0.0060 'International Tables Vol C Tables 4.2.6.8 and 6.1.1.4'
Ti Ti 0.2776 0.4457 'International Tables Vol C Tables 4.2.6.8 and 6.1.1.4'
Br Br -0.2901 2.4595 'International Tables Vol C Tables 4.2.6.8 and 6.1.1.4'

loop_
_geom_angle_atom_site_label_1
_geom_angle_atom_site_label_2
_geom_angle_atom_site_label_3
_geom_angle
_geom_angle_site_symmetry_1
_geom_angle_site_symmetry_3
_geom_angle_publ_flag
O1 Ti1 O1 104.85(12) . 4_655 ?
O1 Ti1 Br1 110.55(6) . . ?
O1 Ti1 Br1 110.55(6) 4_655 . ?
O1 Ti1 Br2 110.85(7) . . ?
O1 Ti1 Br2 110.85(7) 4_655 . ?
Br1 Ti1 Br2 109.14(3) . . ?
C1 O1 Ti1 148.39(16) . . ?
O1 C1 C6 118.0(2) . . ?
O1 C1 C2 119.2(2) . . ?
C6 C1 C2 122.7(2) . . ?
C3 C2 C1 116.2(2) . . ?
C3 C2 C7 121.7(2) . . ?
C1 C2 C7 122.1(2) . . ?
C4 C3 C2 123.4(2) . . ?
C4 C3 H3 118.3 . . ?
C2 C3 H3 118.3 . . ?
C3 C4 C5 117.8(2) . . ?
C3 C4 C11 122.2(2) . . ?
C5 C4 C11 120.0(2) . . ?
C6 C5 C4 122.1(2) . . ?
C6 C5 H5 119.0 . . ?
C4 C5 H5 119.0 . . ?
C5 C6 C1 117.8(2) . . ?
C5 C6 C15 120.7(2) . . ?
C1 C6 C15 121.5(2) . . ?
C10 C7 C9 107.0(2) . . ?
C10 C7 C2 111.9(2) . . ?
C9 C7 C2 110.5(2) . . ?
C10 C7 C8 107.5(2) . . ?
C9 C7 C8 110.5(2) . . ?
C2 C7 C8 109.4(2) . . ?
C7 C8 H8A 109.5 . . ?
C7 C8 H8B 109.5 . . ?
H8A C8 H8B 109.5 . . ?
C7 C8 H8C 109.5 . . ?
H8A C8 H8C 109.5 . . ?
H8B C8 H8C 109.5 . . ?
C7 C9 H9A 109.5 . . ?
C7 C9 H9B 109.5 . . ?
H9A C9 H9B 109.5 . . ?
C7 C9 H9C 109.5 . . ?
H9A C9 H9C 109.5 . . ?
H9B C9 H9C 109.5 . . ?
C7 C10 H10A 109.5 . . ?
C7 C10 H10B 109.5 . . ?
H10A C10 H10B 109.5 . . ?
C7 C10 H10C 109.5 . . ?
H10A C10 H10C 109.5 . . ?
H10B C10 H10C 109.5 . . ?
C12X C11 C14X 116.8(9) . . ?
C13 C11 C12 110.2(3) . . ?
C12X C11 C4 114.8(7) . . ?
C13 C11 C4 109.3(3) . . ?
C14X C11 C4 115.8(6) . . ?
C12 C11 C4 113.0(3) . . ?
C13 C11 C14 108.4(3) . . ?
C12 C11 C14 107.2(3) . . ?
C4 C11 C14 108.5(3) . . ?
C12X C11 C13X 103.1(9) . . ?
C14X C11 C13X 99.0(9) . . ?
C4 C11 C13X 103.8(6) . . ?
C11 C12 H12A 109.5 . . ?
C11 C12 H12B 109.5 . . ?
H12A C12 H12B 109.5 . . ?
C11 C12 H12C 109.5 . . ?
H12A C12 H12C 109.5 . . ?
H12B C12 H12C 109.5 . . ?
C11 C13 H13A 109.5 . . ?
C11 C13 H13B 109.5 . . ?
H13A C13 H13B 109.5 . . ?
C11 C13 H13C 109.5 . . ?
H13A C13 H13C 109.5 . . ?
H13B C13 H13C 109.5 . . ?
C11 C14 H14A 109.5 . . ?
C11 C14 H14B 109.5 . . ?
H14A C14 H14B 109.5 . . ?
C11 C14 H14C 109.5 . . ?
H14A C14 H14C 109.5 . . ?
H14B C14 H14C 109.5 . . ?
C11 C12X H12D 109.5 . . ?
C11 C12X H12E 109.5 . . ?
H12D C12X H12E 109.5 . . ?
C11 C12X H12F 109.5 . . ?
H12D C12X H12F 109.5 . . ?
H12E C12X H12F 109.5 . . ?
C11 C13X H13D 109.5 . . ?
C11 C13X H13E 109.5 . . ?
H13D C13X H13E 109.5 . . ?
C11 C13X H13F 109.5 . . ?
H13D C13X H13F 109.5 . . ?
H13E C13X H13F 109.5 . . ?
C11 C14X H14D 109.5 . . ?
C11 C14X H14E 109.5 . . ?
H14D C14X H14E 109.5 . . ?
C11 C14X H14F 109.5 . . ?
H14D C14X H14F 109.5 . . ?
H14E C14X H14F 109.5 . . ?
C6 C15 C6 112.4(3) . 4_655 ?
C6 C15 C16 112.39(18) . . ?
C6 C15 C16 112.39(18) 4_655 . ?
C6 C15 H15 106.4 . . ?
C6 C15 H15 106.4 4_655 . ?
C16 C15 H15 106.4 . . ?
C15 C16 H16A 108(3) . . ?
C15 C16 H16B 111(2) . . ?
H16A C16 H16B 109(3) . . ?
C15 C16 H16B 111(2) . 4_655 ?
H16A C16 H16B 109(3) . 4_655 ?
H16B C16 H16B 110(4) . 4_655 ?
C18 C17 H17A 109.5 . . ?
C18 C17 H17B 109.5 . . ?
H17A C17 H17B 109.5 . . ?
C18 C17 H17C 109.5 . . ?
H17A C17 H17C 109.5 . . ?
H17B C17 H17C 109.5 . . ?
C18 C17 H17A 109.5(12) . 4_655 ?
H17A C17 H17A 46.3 . 4_655 ?
H17B C17 H17A 139.7 . 4_655 ?
H17C C17 H17A 66.1 . 4_655 ?
C18 C17 H17B 109.5(14) . 4_655 ?
H17A C17 H17B 139.7 . 4_655 ?
H17B C17 H17B 66.1 . 4_655 ?
H17C C17 H17B 46.3 . 4_655 ?
H17A C17 H17B 109.5 4_655 4_655 ?
C18 C17 H17C 109.5(3) . 4_655 ?
H17A C17 H17C 66.1 . 4_655 ?
H17B C17 H17C 46.3 . 4_655 ?
H17C C17 H17C 139.7 . 4_655 ?
H17A C17 H17C 109.5 4_655 4_655 ?
H17B C17 H17C 109.5 4_655 4_655 ?
C17 C18 C19 133.8(9) . . ?
C17 C18 C19X 92.1(9) . . ?
C17 C18 H18A 103.7 . . ?
C19 C18 H18A 103.7 . . ?
C17 C18 H18B 103.7 . . ?
C19 C18 H18B 103.7 . . ?
H18A C18 H18B 105.4 . . ?
C17 C18 H18C 113.3 . . ?
C19X C18 H18C 113.3 . . ?
C17 C18 H18D 113.3 . . ?
C19X C18 H18D 113.3 . . ?
H18C C18 H18D 110.6 . . ?
C20 C19 C18 123.4(11) . . ?
C20 C19 H19A 106.5 . . ?
C18 C19 H19A 106.5 . . ?
C20 C19 H19B 106.5 . . ?
C18 C19 H19B 106.5 . . ?
H19A C19 H19B 106.5 . . ?
C20 C19 H20C 74.7(9) . 4_655 ?
C18 C19 H20C 142.3(6) . 4_655 ?
H19A C19 H20C 37.5 . 4_655 ?
H19B C19 H20C 97.4 . 4_655 ?
C20 C19 H20D 74.7(9) . 4_655 ?
C18 C19 H20D 142.3(6) . 4_655 ?
H19A C19 H20D 97.4 . 4_655 ?
H19B C19 H20D 37.5 . 4_655 ?
H20C C19 H20D 70.4 4_655 4_655 ?
C19 C20 C21 125.3(10) . . ?
C19 C20 H20A 106.0 . . ?
C21 C20 H20A 106.0 . . ?
C19 C20 H20B 106.0 . . ?
C21 C20 H20B 106.0 . . ?
H20A C20 H20B 106.3 . . ?
C19 C20 H19C 81.7(9) . 4_655 ?
C21 C20 H19C 138.0(7) . 4_655 ?
H20A C20 H19C 32.1 . 4_655 ?
H20B C20 H19C 93.7 . 4_655 ?
C19 C20 H19D 81.7(9) . 4_655 ?
C21 C20 H19D 138.0(7) . 4_655 ?
H20A C20 H19D 93.7 . 4_655 ?
H20B C20 H19D 32.1 . 4_655 ?
C22 C21 C20 120.0(10) . . ?
C22 C21 C20X 156.6(12) . . ?
C22 C21 H21A 107.3 . . ?
C20 C21 H21A 107.3 . . ?
C22 C21 H21B 107.3 . . ?
C20 C21 H21B 107.3 . . ?
H21A C21 H21B 106.9 . . ?
C22 C21 H21C 97.2 . . ?
C20X C21 H21C 97.2 . . ?
C22 C21 H21D 97.2 . . ?
C20X C21 H21D 97.2 . . ?
H21C C21 H21D 103.6 . . ?
C21 C22 H22A 109.5 . . ?
C21 C22 H22B 109.5 . . ?
H22A C22 H22B 109.5 . . ?
C21 C22 H22C 109.5 . . ?
H22A C22 H22C 109.5 . . ?
H22B C22 H22C 109.5 . . ?
C21 C22 H22A 109.5(6) . 4_655 ?
H22A C22 H22A 139.0 . 4_655 ?
H22B C22 H22A 43.9 . 4_655 ?
H22C C22 H22A 68.4 . 4_655 ?
C21 C22 H22B 109(3) . 4_655 ?
H22A C22 H22B 43.9 . 4_655 ?
H22B C22 H22B 68.4 . 4_655 ?
H22C C22 H22B 139.0 . 4_655 ?
H22A C22 H22B 109.5 4_655 4_655 ?
C21 C22 H22C 109(2) . 4_655 ?
H22A C22 H22C 68.4 . 4_655 ?
H22B C22 H22C 139.0 . 4_655 ?
H22C C22 H22C 43.9 . 4_655 ?
H22A C22 H22C 109.5 4_655 4_655 ?
H22B C22 H22C 109.5 4_655 4_655 ?
C20X C19X C18 107.1(12) . . ?
C20X C19X H19C 110.3 . . ?
C18 C19X H19C 110.3 . . ?
C20X C19X H19D 110.3 . . ?
C18 C19X H19D 110.3 . . ?
H19C C19X H19D 108.5 . . ?
C18 C19X H20A 140.5(5) . 4_655 ?
C18 C19X H20B 140.5(5) . 4_655 ?
H20A C19X H20B 78.9 4_655 4_655 ?
C19X C20X C21 110.2(14) . . ?
C19X C20X H20C 109.6 . . ?
C21 C20X H20C 109.6 . . ?
C19X C20X H20D 109.6 . . ?
C21 C20X H20D 109.6 . . ?
H20C C20X H20D 108.1 . . ?
C21 C20X H19A 144.2(6) . 4_655 ?
C21 C20X H19B 144.2(6) . 4_655 ?
H19A C20X H19B 70.1 4_655 4_655 ?

loop_
_geom_bond_atom_site_label_1
_geom_bond_atom_site_label_2
_geom_bond_distance
_geom_bond_site_symmetry_2
_geom_bond_publ_flag
Ti1 O1 1.7597(18) . ?
Ti1 O1 1.7597(18) 4_655 ?
Ti1 Br1 2.3796(7) . ?
Ti1 Br2 2.3810(7) . ?
O1 C1 1.373(3) . ?
C1 C6 1.405(3) . ?
C1 C2 1.408(3) . ?
C2 C3 1.395(4) . ?
C2 C7 1.541(3) . ?
C3 C4 1.393(4) . ?
C3 H3 0.9500 . ?
C4 C5 1.397(4) . ?
C4 C11 1.532(4) . ?
C5 C6 1.388(3) . ?
C5 H5 0.9500 . ?
C6 C15 1.529(3) . ?
C7 C10 1.534(4) . ?
C7 C9 1.538(4) . ?
C7 C8 1.545(4) . ?
C8 H8A 0.9800 . ?
C8 H8B 0.9800 . ?
C8 H8C 0.9800 . ?
C9 H9A 0.9800 . ?
C9 H9B 0.9800 . ?
C9 H9C 0.9800 . ?
C10 H10A 0.9800 . ?
C10 H10B 0.9800 . ?
C10 H10C 0.9800 . ?
C11 C12X 1.465(13) . ?
C11 C13 1.506(5) . ?
C11 C14X 1.511(13) . ?
C11 C12 1.513(5) . ?
C11 C14 1.572(5) . ?
C11 C13X 1.711(15) . ?
C12 H12A 0.9800 . ?
C12 H12B 0.9800 . ?
C12 H12C 0.9800 . ?
C13 H13A 0.9800 . ?
C13 H13B 0.9800 . ?
C13 H13C 0.9800 . ?
C14 H14A 0.9800 . ?
C14 H14B 0.9800 . ?
C14 H14C 0.9800 . ?
C12X H12D 0.9800 . ?
C12X H12E 0.9800 . ?
C12X H12F 0.9800 . ?
C13X H13D 0.9800 . ?
C13X H13E 0.9800 . ?
C13X H13F 0.9800 . ?
C14X H14D 0.9800 . ?
C14X H14E 0.9800 . ?
C14X H14F 0.9800 . ?
C15 C16 1.536(5) . ?
C15 H15 1.0000 . ?
C16 H16A 0.99(3) . ?
C16 H16B 1.00(2) . ?
C16 H16B 1.00(2) 4_655 ?
C17 C18 1.431(15) . ?
C17 H17A 0.9800 . ?
C17 H17B 0.9800 . ?
C17 H17C 0.9800 . ?
C17 H17A 0.98(5) 4_655 ?
C17 H17B 0.98(7) 4_655 ?
C17 H17C 0.980(13) 4_655 ?
C18 C19 1.434(14) . ?
C18 C19X 1.618(17) . ?
C18 H18A 0.9900 . ?
C18 H18B 0.9900 . ?
C18 H18C 0.9900 . ?
C18 H18D 0.9900 . ?
C19 C20 1.429(13) . ?
C19 H19A 0.9900 . ?
C19 H19B 0.9900 . ?
C19 H20C 1.391(18) 4_655 ?
C19 H20D 1.391(18) 4_655 ?
C20 C21 1.466(14) . ?
C20 H20A 0.9900 . ?
C20 H20B 0.9900 . ?
C20 H19C 1.411(15) 4_655 ?
C20 H19D 1.411(15) 4_655 ?
C21 C22 1.299(14) . ?
C21 C20X 1.520(19) . ?
C21 H21A 0.9900 . ?
C21 H21B 0.9900 . ?
C21 H21C 0.9900 . ?
C21 H21D 0.9900 . ?
C22 H22A 0.9800 . ?
C22 H22B 0.9800 . ?
C22 H22C 0.9800 . ?
C22 H22A 0.98(3) 4_655 ?
C22 H22B 0.98(12) 4_655 ?
C22 H22C 0.98(9) 4_655 ?
C19X C20X 1.51(2) . ?
C19X H19C 0.9900 . ?
C19X H19D 0.9900 . ?
C20X H20C 0.9900 . ?
C20X H20D 0.9900 . ?

loop_
_geom_torsion_atom_site_label_1
_geom_torsion_atom_site_label_2
_geom_torsion_atom_site_label_3
_geom_torsion_atom_site_label_4
_geom_torsion
_geom_torsion_site_symmetry_1
_geom_torsion_site_symmetry_2
_geom_torsion_site_symmetry_3
_geom_torsion_site_symmetry_4
_geom_torsion_publ_flag
O1 Ti1 O1 C1 24.5(4) 4_655 . . . ?
Br1 Ti1 O1 C1 143.7(3) . . . . ?
Br2 Ti1 O1 C1 -95.1(3) . . . . ?
Ti1 O1 C1 C6 21.9(4) . . . . ?
Ti1 O1 C1 C2 -160.3(3) . . . . ?
O1 C1 C2 C3 -176.4(2) . . . . ?
C6 C1 C2 C3 1.2(4) . . . . ?
O1 C1 C2 C7 4.0(4) . . . . ?
C6 C1 C2 C7 -178.3(2) . . . . ?
C1 C2 C3 C4 -1.0(4) . . . . ?
C7 C2 C3 C4 178.5(3) . . . . ?
C2 C3 C4 C5 -0.3(4) . . . . ?
C2 C3 C4 C11 177.8(3) . . . . ?
C3 C4 C5 C6 1.5(4) . . . . ?
C11 C4 C5 C6 -176.6(3) . . . . ?
C4 C5 C6 C1 -1.4(4) . . . . ?
C4 C5 C6 C15 177.2(2) . . . . ?
O1 C1 C6 C5 177.6(2) . . . . ?
C2 C1 C6 C5 -0.1(4) . . . . ?
O1 C1 C6 C15 -0.9(3) . . . . ?
C2 C1 C6 C15 -178.6(2) . . . . ?
C3 C2 C7 C10 1.1(4) . . . . ?
C1 C2 C7 C10 -179.3(2) . . . . ?
C3 C2 C7 C9 120.2(3) . . . . ?
C1 C2 C7 C9 -60.3(3) . . . . ?
C3 C2 C7 C8 -117.9(3) . . . . ?
C1 C2 C7 C8 61.6(3) . . . . ?
C3 C4 C11 C12X 44.2(10) . . . . ?
C5 C4 C11 C12X -137.7(9) . . . . ?
C3 C4 C11 C13 -123.0(3) . . . . ?
C5 C4 C11 C13 55.0(4) . . . . ?
C3 C4 C11 C14X -174.9(8) . . . . ?
C5 C4 C11 C14X 3.2(9) . . . . ?
C3 C4 C11 C12 0.2(4) . . . . ?
C5 C4 C11 C12 178.2(3) . . . . ?
C3 C4 C11 C14 118.9(3) . . . . ?
C5 C4 C11 C14 -63.0(4) . . . . ?
C3 C4 C11 C13X -67.5(7) . . . . ?
C5 C4 C11 C13X 110.5(7) . . . . ?
C5 C6 C15 C6 87.9(3) . . . 4_655 ?
C1 C6 C15 C6 -93.6(3) . . . 4_655 ?
C5 C6 C15 C16 -40.1(3) . . . . ?
C1 C6 C15 C16 138.4(3) . . . . ?
C17 C18 C19 C20 0.000(4) . . . . ?
C18 C19 C20 C21 180.000(2) . . . . ?
C19 C20 C21 C22 180.000(2) . . . . ?
C17 C18 C19X C20X 180.000(3) . . . . ?
C18 C19X C20X C21 180.000(2) . . . . ?
C22 C21 C20X C19X 0.000(5) . . . . ?
